data_1542292
loop_
_publ_author_name
'Garve, Lennart K. B.'
'Petzold, Martin'
'Jones, Peter G.'
'Werz, Daniel B.'

_publ_section_title
;
 [3 + 3]-Cycloaddition of Donor-Acceptor Cyclopropanes with Nitrile Imines
 Generated in Situ: Access to Tetrahydropyridazines.
;
_journal_issue 3
_journal_name_full 'Organic letters'
_journal_page_first 564
_journal_page_last 567
_journal_paper_doi 10.1021/acs.orglett.5b03598
_journal_volume 18
_journal_year 2016
_chemical_formula_sum 'C28 H28 N2 O4'
_chemical_formula_weight 456.52
_chemical_name_systematic
; 
 ? 
;
_space_group_IT_number 4
_symmetry_cell_setting monoclinic
_symmetry_space_group_name_Hall 'P 2yb'
_symmetry_space_group_name_H-M 'P 1 21 1'
_atom_sites_solution_hydrogens geom
_atom_sites_solution_primary direct
_atom_sites_solution_secondary difmap
_audit_creation_method SHELXL-97
_cell_angle_alpha 90.00
_cell_angle_beta 111.757(4)
_cell_angle_gamma 90.00
_cell_formula_units_Z 2
_cell_length_a 9.0877(3)
_cell_length_b 15.0437(4)
_cell_length_c 9.2994(3)
_cell_measurement_reflns_used 19957
_cell_measurement_temperature 100(2)
_cell_measurement_theta_max 30.2060
_cell_measurement_theta_min 2.3450
_cell_volume 1180.78(7)
_computing_cell_refinement
; 
CrysAlisPro, Agilent Technologies, 
Version 1.171.37.35 (release 13-08-2014 CrysAlis171 .NET) 
(compiled Aug 13 2014,18:06:01) 
;
_computing_data_collection
; 
CrysAlisPro, Agilent Technologies, 
Version 1.171.37.35 (release 13-08-2014 CrysAlis171 .NET) 
(compiled Aug 13 2014,18:06:01) 
;
_computing_data_reduction
; 
CrysAlisPro, Agilent Technologies, 
Version 1.171.37.35 (release 13-08-2014 CrysAlis171 .NET) 
(compiled Aug 13 2014,18:06:01) 
;
_computing_molecular_graphics 'Siemens XP'
_computing_publication_material SHELXL-97
_computing_structure_refinement 'SHELXL-97 (Sheldrick, 1997)'
_computing_structure_solution 'SHELXS-97 (Sheldrick, 1990)'
_diffrn_ambient_temperature 100(2)
_diffrn_detector_area_resol_mean 16.1419
_diffrn_measured_fraction_theta_full 0.990
_diffrn_measured_fraction_theta_max 0.947
_diffrn_measurement_device_type 'Oxford Diffraction Xcalibur, Eos'
_diffrn_measurement_method \w-scan
_diffrn_radiation_monochromator graphite
_diffrn_radiation_type MoK\a
_diffrn_radiation_wavelength 0.71073
_diffrn_reflns_av_R_equivalents 0.0371
_diffrn_reflns_av_sigmaI/netI 0.0180
_diffrn_reflns_limit_h_max 13
_diffrn_reflns_limit_h_min -12
_diffrn_reflns_limit_k_max 21
_diffrn_reflns_limit_k_min -21
_diffrn_reflns_limit_l_max 12
_diffrn_reflns_limit_l_min -13
_diffrn_reflns_number 63346
_diffrn_reflns_theta_full 30.00
_diffrn_reflns_theta_max 30.97
_diffrn_reflns_theta_min 2.36
_diffrn_source 'Enhance (Mo) X-ray Source'
_exptl_absorpt_coefficient_mu 0.086
_exptl_absorpt_correction_type none
_exptl_crystal_colour colourless
_exptl_crystal_density_diffrn 1.284
_exptl_crystal_density_method 'not measured'
_exptl_crystal_description tablet
_exptl_crystal_F_000 484
_exptl_crystal_size_max 0.35
_exptl_crystal_size_mid 0.30
_exptl_crystal_size_min 0.12
_refine_diff_density_max 0.512
_refine_diff_density_min -0.272
_refine_diff_density_rms 0.045
_refine_ls_abs_structure_details 'Flack H D (1983), Acta Cryst. A39, 876-881'
_refine_ls_abs_structure_Flack 0.5(9)
_refine_ls_extinction_method none
_refine_ls_goodness_of_fit_ref 1.053
_refine_ls_hydrogen_treatment constr
_refine_ls_matrix_type full
_refine_ls_number_parameters 309
_refine_ls_number_reflns 3671
_refine_ls_number_restraints 1
_refine_ls_restrained_S_all 1.053
_refine_ls_R_factor_all 0.0394
_refine_ls_R_factor_gt 0.0370
_refine_ls_shift/su_max 0.001
_refine_ls_shift/su_mean 0.000
_refine_ls_structure_factor_coef Fsqd
_refine_ls_weighting_details 'calc w=1/[\s^2^(Fo^2^)+(0.0518P)^2^+0.3181P] where P=(Fo^2^+2Fc^2^)/3'
_refine_ls_weighting_scheme calc
_refine_ls_wR_factor_gt 0.0915
_refine_ls_wR_factor_ref 0.0933
_reflns_number_gt 3520
_reflns_number_total 3671
_reflns_threshold_expression >2sigma(I)
_cod_data_source_file ol5b03598_si_002.cif
_cod_data_source_block kutts
_cod_depositor_comments 'Adding full bibliography for 1542292.cif.'
_cod_original_cell_volume 1180.78(6)
_cod_original_sg_symbol_H-M 'P 21'
_cod_database_code 1542292

loop_
_symmetry_equiv_pos_as_xyz
'x, y, z'
'-x, y+1/2, -z'

loop_
_atom_site_label
_atom_site_type_symbol
_atom_site_fract_x
_atom_site_fract_y
_atom_site_fract_z
_atom_site_U_iso_or_equiv
_atom_site_adp_type
_atom_site_occupancy
_atom_site_symmetry_multiplicity
_atom_site_calc_flag
_atom_site_refinement_flags
N1 N 0.56797(16) 0.67321(9) 0.72096(15) 0.0133(3) Uani 1 1 d .
N2 N 0.58091(16) 0.64302(10) 0.86252(15) 0.0126(2) Uani 1 1 d .
C3 C 0.50410(17) 0.57536(11) 0.88247(17) 0.0117(3) Uani 1 1 d .
C4 C 0.39250(18) 0.52060(10) 0.74799(17) 0.0115(3) Uani 1 1 d .
C5 C 0.44909(19) 0.53099(11) 0.61180(17) 0.0132(3) Uani 1 1 d .
H5A H 0.5502 0.4985 0.6362 0.016 Uiso 1 1 calc R
H5B H 0.3700 0.5036 0.5182 0.016 Uiso 1 1 calc R
C6 C 0.47327(18) 0.62811(10) 0.57697(17) 0.0126(3) Uani 1 1 d .
H6 H 0.5383 0.6276 0.5106 0.015 Uiso 1 1 calc R
C7 C 0.4039(2) 0.42165(11) 0.79357(18) 0.0153(3) Uani 1 1 d .
C8 C 0.5808(3) 0.29849(14) 0.8698(3) 0.0346(5) Uani 1 1 d .
H8A H 0.6539 0.2709 0.8260 0.042 Uiso 1 1 calc R
H8B H 0.4814 0.2636 0.8349 0.042 Uiso 1 1 calc R
C9 C 0.6531(3) 0.29736(17) 1.0397(3) 0.0393(6) Uani 1 1 d .
H9A H 0.7465 0.3361 1.0742 0.059 Uiso 1 1 calc R
H9B H 0.6849 0.2365 1.0754 0.059 Uiso 1 1 calc R
H9C H 0.5762 0.3187 1.0828 0.059 Uiso 1 1 calc R
C10 C 0.21624(18) 0.54508(11) 0.69557(18) 0.0137(3) Uani 1 1 d .
C11 C 0.0204(2) 0.61937(13) 0.7622(2) 0.0216(3) Uani 1 1 d .
H11A H -0.0335 0.6273 0.6490 0.026 Uiso 1 1 calc R
H11B H 0.0136 0.6761 0.8132 0.026 Uiso 1 1 calc R
C12 C -0.0604(2) 0.54703(15) 0.8171(3) 0.0299(4) Uani 1 1 d .
H12A H -0.0607 0.4920 0.7604 0.045 Uiso 1 1 calc R
H12B H -0.1697 0.5648 0.7984 0.045 Uiso 1 1 calc R
H12C H -0.0033 0.5371 0.9281 0.045 Uiso 1 1 calc R
C13 C 0.67220(19) 0.74331(11) 0.72457(19) 0.0139(3) Uani 1 1 d .
C14 C 0.7659(2) 0.78229(11) 0.86593(19) 0.0163(3) Uani 1 1 d .
H14 H 0.7562 0.7629 0.9593 0.020 Uiso 1 1 calc R
C15 C 0.8725(2) 0.84902(12) 0.8696(2) 0.0198(3) Uani 1 1 d .
H15 H 0.9355 0.8749 0.9660 0.024 Uiso 1 1 calc R
C16 C 0.8888(2) 0.87878(12) 0.7346(2) 0.0209(3) Uani 1 1 d .
H16 H 0.9630 0.9241 0.7383 0.025 Uiso 1 1 calc R
C17 C 0.7947(2) 0.84103(12) 0.5947(2) 0.0197(3) Uani 1 1 d .
H17 H 0.8048 0.8608 0.5018 0.024 Uiso 1 1 calc R
C18 C 0.6860(2) 0.77480(12) 0.58811(19) 0.0168(3) Uani 1 1 d .
H18 H 0.6207 0.7507 0.4909 0.020 Uiso 1 1 calc R
C19 C 0.54818(18) 0.54789(11) 1.04677(17) 0.0132(3) Uani 1 1 d .
C20 C 0.4454(2) 0.50230(11) 1.10121(19) 0.0149(3) Uani 1 1 d .
H20 H 0.3394 0.4911 1.0337 0.018 Uiso 1 1 calc R
C21 C 0.4979(2) 0.47316(12) 1.25428(19) 0.0178(3) Uani 1 1 d .
H21 H 0.4277 0.4414 1.2900 0.021 Uiso 1 1 calc R
C22 C 0.6513(2) 0.49010(13) 1.35480(19) 0.0197(3) Uani 1 1 d .
H22 H 0.6866 0.4695 1.4587 0.024 Uiso 1 1 calc R
C23 C 0.7536(2) 0.53736(14) 1.30293(19) 0.0212(3) Uani 1 1 d .
H23 H 0.8582 0.5505 1.3721 0.025 Uiso 1 1 calc R
C24 C 0.7030(2) 0.56536(13) 1.15023(19) 0.0188(3) Uani 1 1 d .
H24 H 0.7740 0.5968 1.1151 0.023 Uiso 1 1 calc R
C25 C 0.32028(18) 0.67693(11) 0.48591(17) 0.0136(3) Uani 1 1 d .
C26 C 0.2659(2) 0.74831(12) 0.5464(2) 0.0198(3) Uani 1 1 d .
H26 H 0.3254 0.7689 0.6480 0.024 Uiso 1 1 calc R
C27 C 0.1236(2) 0.79016(14) 0.4583(2) 0.0256(4) Uani 1 1 d .
H27 H 0.0864 0.8387 0.5008 0.031 Uiso 1 1 calc R
C28 C 0.0366(2) 0.76138(14) 0.3097(2) 0.0260(4) Uani 1 1 d .
H28 H -0.0604 0.7897 0.2504 0.031 Uiso 1 1 calc R
C29 C 0.0920(2) 0.69080(14) 0.2478(2) 0.0228(4) Uani 1 1 d .
H29 H 0.0334 0.6713 0.1452 0.027 Uiso 1 1 calc R
C30 C 0.2327(2) 0.64850(12) 0.33507(18) 0.0174(3) Uani 1 1 d .
H30 H 0.2696 0.6000 0.2921 0.021 Uiso 1 1 calc R
O1 O 0.29722(17) 0.37979(10) 0.80674(16) 0.0241(3) Uani 1 1 d .
O2 O 0.54701(17) 0.39008(9) 0.81483(16) 0.0246(3) Uani 1 1 d .
O3 O 0.11930(14) 0.51886(10) 0.57654(14) 0.0208(3) Uani 1 1 d .
O4 O 0.18642(14) 0.59636(8) 0.79852(14) 0.0160(2) Uani 1 1 d .

loop_
_atom_site_aniso_label
_atom_site_aniso_U_11
_atom_site_aniso_U_22
_atom_site_aniso_U_33
_atom_site_aniso_U_23
_atom_site_aniso_U_13
_atom_site_aniso_U_12
N1 0.0135(6) 0.0150(6) 0.0099(6) 0.0013(5) 0.0024(5) -0.0021(5)
N2 0.0116(6) 0.0150(6) 0.0105(6) 0.0008(5) 0.0034(5) 0.0013(5)
C3 0.0092(6) 0.0140(7) 0.0101(6) -0.0006(5) 0.0017(5) 0.0006(5)
C4 0.0107(6) 0.0115(6) 0.0105(6) 0.0004(5) 0.0020(5) 0.0004(5)
C5 0.0144(7) 0.0140(7) 0.0110(6) 0.0009(5) 0.0047(5) 0.0020(5)
C6 0.0134(7) 0.0143(7) 0.0093(6) 0.0006(5) 0.0033(5) 0.0008(5)
C7 0.0197(8) 0.0134(7) 0.0100(6) -0.0003(5) 0.0020(6) 0.0002(6)
C8 0.0440(13) 0.0172(9) 0.0368(12) 0.0060(8) 0.0081(10) 0.0134(9)
C9 0.0465(14) 0.0271(11) 0.0332(11) 0.0111(9) 0.0017(10) 0.0035(10)
C10 0.0113(6) 0.0141(7) 0.0146(6) 0.0012(5) 0.0036(5) 0.0004(5)
C11 0.0129(7) 0.0219(8) 0.0293(9) -0.0025(7) 0.0069(7) 0.0053(6)
C12 0.0181(8) 0.0296(10) 0.0460(12) 0.0005(9) 0.0164(8) 0.0028(8)
C13 0.0117(7) 0.0131(7) 0.0160(7) 0.0024(5) 0.0042(5) 0.0012(5)
C14 0.0166(7) 0.0165(7) 0.0152(7) 0.0002(6) 0.0053(6) -0.0012(6)
C15 0.0190(8) 0.0168(7) 0.0214(8) -0.0012(6) 0.0048(6) -0.0049(6)
C16 0.0184(8) 0.0159(7) 0.0283(9) 0.0048(7) 0.0085(7) -0.0021(6)
C17 0.0193(8) 0.0191(8) 0.0223(8) 0.0085(6) 0.0095(7) 0.0024(6)
C18 0.0167(7) 0.0179(7) 0.0156(7) 0.0038(6) 0.0057(6) 0.0018(6)
C19 0.0128(7) 0.0151(7) 0.0105(6) -0.0001(5) 0.0031(5) 0.0007(6)
C20 0.0143(7) 0.0156(7) 0.0149(7) -0.0010(5) 0.0057(6) -0.0010(6)
C21 0.0236(8) 0.0166(7) 0.0169(7) 0.0002(6) 0.0121(6) -0.0002(6)
C22 0.0238(8) 0.0230(8) 0.0122(7) 0.0018(6) 0.0065(6) 0.0048(7)
C23 0.0156(7) 0.0316(9) 0.0131(7) 0.0006(7) 0.0014(6) 0.0001(7)
C24 0.0131(7) 0.0268(9) 0.0146(7) 0.0018(6) 0.0027(6) -0.0030(6)
C25 0.0121(7) 0.0150(7) 0.0124(6) 0.0030(5) 0.0031(5) 0.0001(5)
C26 0.0175(8) 0.0194(8) 0.0208(8) -0.0023(6) 0.0052(6) 0.0023(6)
C27 0.0192(9) 0.0212(9) 0.0352(10) -0.0004(7) 0.0087(7) 0.0060(7)
C28 0.0149(8) 0.0271(9) 0.0308(9) 0.0074(8) 0.0022(7) 0.0043(7)
C29 0.0164(8) 0.0284(10) 0.0179(8) 0.0054(7) -0.0003(6) 0.0001(7)
C30 0.0159(7) 0.0205(7) 0.0133(7) 0.0000(6) 0.0023(6) 0.0012(6)
O1 0.0279(7) 0.0192(6) 0.0234(6) 0.0010(5) 0.0073(5) -0.0085(5)
O2 0.0261(7) 0.0182(6) 0.0280(7) 0.0066(5) 0.0082(5) 0.0096(5)
O3 0.0132(5) 0.0285(7) 0.0160(5) -0.0046(5) 0.0002(4) 0.0007(5)
O4 0.0109(5) 0.0162(6) 0.0191(5) -0.0033(4) 0.0036(4) 0.0023(4)

loop_
_atom_type_symbol
_atom_type_description
_atom_type_scat_dispersion_real
_atom_type_scat_dispersion_imag
_atom_type_scat_source
C C 0.0033 0.0016 'International Tables Vol C Tables 4.2.6.8 and 6.1.1.4'
H H 0.0000 0.0000 'International Tables Vol C Tables 4.2.6.8 and 6.1.1.4'
N N 0.0061 0.0033 'International Tables Vol C Tables 4.2.6.8 and 6.1.1.4'
O O 0.0106 0.0060 'International Tables Vol C Tables 4.2.6.8 and 6.1.1.4'

loop_
_geom_angle_atom_site_label_1
_geom_angle_atom_site_label_2
_geom_angle_atom_site_label_3
_geom_angle
N2 N1 C13 114.32(13)
N2 N1 C6 122.90(13)
C13 N1 C6 122.07(13)
C3 N2 N1 123.29(14)
N2 C3 C19 114.47(13)
N2 C3 C4 122.70(13)
C19 C3 C4 122.39(14)
C3 C4 C10 115.37(13)
C3 C4 C7 109.84(12)
C10 C4 C7 105.95(13)
C3 C4 C5 107.20(12)
C10 C4 C5 109.95(12)
C7 C4 C5 108.37(13)
C6 C5 C4 112.87(12)
N1 C6 C25 113.06(13)
N1 C6 C5 109.34(12)
C25 C6 C5 113.91(13)
O1 C7 O2 125.49(16)
O1 C7 C4 124.11(16)
O2 C7 C4 110.40(14)
O2 C8 C9 109.84(19)
O3 C10 O4 125.35(15)
O3 C10 C4 122.52(14)
O4 C10 C4 112.11(13)
O4 C11 C12 110.02(15)
C14 C13 C18 118.68(15)
C14 C13 N1 120.27(14)
C18 C13 N1 121.04(15)
C15 C14 C13 120.10(15)
C14 C15 C16 121.19(17)
C17 C16 C15 118.68(16)
C16 C17 C18 121.12(16)
C17 C18 C13 120.20(16)
C20 C19 C24 118.59(14)
C20 C19 C3 123.19(14)
C24 C19 C3 118.16(14)
C21 C20 C19 120.23(15)
C22 C21 C20 120.60(16)
C21 C22 C23 119.69(15)
C24 C23 C22 119.99(16)
C23 C24 C19 120.87(16)
C26 C25 C30 119.20(15)
C26 C25 C6 122.55(14)
C30 C25 C6 118.25(15)
C25 C26 C27 120.20(17)
C28 C27 C26 120.43(18)
C27 C28 C29 119.55(17)
C28 C29 C30 120.32(17)
C29 C30 C25 120.29(17)
C7 O2 C8 117.13(17)
C10 O4 C11 116.01(13)

loop_
_geom_bond_atom_site_label_1
_geom_bond_atom_site_label_2
_geom_bond_distance
N1 N2 1.3559(18)
N1 C13 1.409(2)
N1 C6 1.463(2)
N2 C3 1.286(2)
C3 C19 1.487(2)
C3 C4 1.527(2)
C4 C10 1.536(2)
C4 C7 1.541(2)
C4 C5 1.541(2)
C5 C6 1.530(2)
C6 C25 1.522(2)
C7 O1 1.200(2)
C7 O2 1.329(2)
C8 O2 1.462(2)
C8 C9 1.469(3)
C10 O3 1.1975(19)
C10 O4 1.3332(19)
C11 O4 1.460(2)
C11 C12 1.504(3)
C13 C14 1.402(2)
C13 C18 1.403(2)
C14 C15 1.387(2)
C15 C16 1.392(3)
C16 C17 1.386(3)
C17 C18 1.389(2)
C19 C20 1.396(2)
C19 C24 1.404(2)
C20 C21 1.394(2)
C21 C22 1.385(2)
C22 C23 1.391(3)
C23 C24 1.386(2)
C25 C26 1.386(2)
C25 C30 1.399(2)
C26 C27 1.398(3)
C27 C28 1.382(3)
C28 C29 1.388(3)
C29 C30 1.389(2)

loop_
_geom_torsion_atom_site_label_1
_geom_torsion_atom_site_label_2
_geom_torsion_atom_site_label_3
_geom_torsion_atom_site_label_4
_geom_torsion
C13 N1 N2 C3 -174.80(15)
C6 N1 N2 C3 -4.2(2)
N1 N2 C3 C19 173.94(14)
N1 N2 C3 C4 1.4(2)
N2 C3 C4 C10 -96.86(17)
C19 C3 C4 C10 91.14(17)
N2 C3 C4 C7 143.50(15)
C19 C3 C4 C7 -28.5(2)
N2 C3 C4 C5 26.0(2)
C19 C3 C4 C5 -146.04(14)
C3 C4 C5 C6 -50.43(16)
C10 C4 C5 C6 75.69(16)
C7 C4 C5 C6 -168.93(12)
N2 N1 C6 C25 106.68(16)
C13 N1 C6 C25 -83.48(18)
N2 N1 C6 C5 -21.36(19)
C13 N1 C6 C5 148.48(14)
C4 C5 C6 N1 48.90(17)
C4 C5 C6 C25 -78.66(16)
C3 C4 C7 O1 114.73(17)
C10 C4 C7 O1 -10.5(2)
C5 C4 C7 O1 -128.46(17)
C3 C4 C7 O2 -65.63(16)
C10 C4 C7 O2 169.13(13)
C5 C4 C7 O2 51.18(17)
C3 C4 C10 O3 166.97(16)
C7 C4 C10 O3 -71.28(19)
C5 C4 C10 O3 45.6(2)
C3 C4 C10 O4 -14.19(19)
C7 C4 C10 O4 107.57(14)
C5 C4 C10 O4 -135.53(14)
N2 N1 C13 C14 -6.7(2)
C6 N1 C13 C14 -177.30(15)
N2 N1 C13 C18 172.60(14)
C6 N1 C13 C18 2.0(2)
C18 C13 C14 C15 -1.6(2)
N1 C13 C14 C15 177.63(16)
C13 C14 C15 C16 0.1(3)
C14 C15 C16 C17 0.7(3)
C15 C16 C17 C18 0.0(3)
C16 C17 C18 C13 -1.5(3)
C14 C13 C18 C17 2.3(2)
N1 C13 C18 C17 -176.95(16)
N2 C3 C19 C20 154.27(15)
C4 C3 C19 C20 -33.1(2)
N2 C3 C19 C24 -28.6(2)
C4 C3 C19 C24 144.01(16)
C24 C19 C20 C21 -1.5(2)
C3 C19 C20 C21 175.58(15)
C19 C20 C21 C22 1.0(3)
C20 C21 C22 C23 0.6(3)
C21 C22 C23 C24 -1.6(3)
C22 C23 C24 C19 1.0(3)
C20 C19 C24 C23 0.6(3)
C3 C19 C24 C23 -176.70(17)
N1 C6 C25 C26 -9.8(2)
C5 C6 C25 C26 115.79(17)
N1 C6 C25 C30 169.71(14)
C5 C6 C25 C30 -64.67(18)
C30 C25 C26 C27 1.2(3)
C6 C25 C26 C27 -179.29(17)
C25 C26 C27 C28 -0.6(3)
C26 C27 C28 C29 -0.4(3)
C27 C28 C29 C30 0.9(3)
C28 C29 C30 C25 -0.3(3)
C26 C25 C30 C29 -0.7(3)
C6 C25 C30 C29 179.75(16)
O1 C7 O2 C8 -4.7(3)
C4 C7 O2 C8 175.62(15)
C9 C8 O2 C7 -92.2(2)
O3 C10 O4 C11 1.8(2)
C4 C10 O4 C11 -177.04(14)
C12 C11 O4 C10 85.22(19)
